data_4023791
loop_
_publ_author_name
'Yajun Ma'
'Siping Wei'
'Jingbo Lan'
'Jingzhi Wang'
'Rugang Xie'
'Jingsong You'

_publ_section_title
;
 Pyrido[1,2-a][1,2,4]triazol-3-ylidenes as a New Family of Stable
 Annulated N-Heterocyclic Carbenes: Synthesis, Reactivity, and Their
 Application in Coordination Chemistry and Organocatalysis
;
_journal_name_full 'Journal of Organic Chemistry'
_journal_page_first 8256
_journal_page_last 8264
_journal_paper_doi 10.1021/jo801349d
_journal_volume 73
_journal_year 2008
_chemical_formula_moiety C12H10F6N3P
_chemical_formula_sum 'C12 H10 F6 N3 P'
_chemical_formula_weight 341.19
_chemical_name_common
;
2-Phenyl-pyrido[1,2-a][1,2,4]-triazol-2-ium hexafluorophosphate
;
_chemical_name_systematic
; 
 ? 
;
_space_group_IT_number 14
_symmetry_cell_setting monoclinic
_symmetry_space_group_name_Hall '-P 2ybc'
_symmetry_space_group_name_H-M 'P 1 21/c 1'
_atom_sites_solution_hydrogens geom
_atom_sites_solution_primary direct
_atom_sites_solution_secondary difmap
_audit_creation_method SHELXL-97
_cell_angle_alpha 90.00
_cell_angle_beta 108.27(2)
_cell_angle_gamma 90.00
_cell_formula_units_Z 4
_cell_length_a 5.9208(19)
_cell_length_b 30.045(9)
_cell_length_c 7.824(2)
_cell_measurement_reflns_used 23
_cell_measurement_temperature 294(2)
_cell_measurement_theta_max 9.57
_cell_measurement_theta_min 4.54
_cell_volume 1321.6(7)
_computing_structure_refinement 'SHELXL-97 (Sheldrick, 1997)'
_computing_structure_solution 'SHELXS-97 (Sheldrick, 1990)'
_diffrn_ambient_temperature 294(2)
_diffrn_measured_fraction_theta_full 0.946
_diffrn_measured_fraction_theta_max 0.946
_diffrn_measurement_device_type CAD4
_diffrn_measurement_method Omega/2-Theta
_diffrn_radiation_monochromator graphite
_diffrn_radiation_source 'fine-focus sealed tube'
_diffrn_radiation_type MoK\a
_diffrn_radiation_wavelength 0.71073
_diffrn_reflns_av_R_equivalents 0.0054
_diffrn_reflns_av_sigmaI/netI 0.0673
_diffrn_reflns_limit_h_max 6
_diffrn_reflns_limit_h_min -7
_diffrn_reflns_limit_k_max 36
_diffrn_reflns_limit_k_min 0
_diffrn_reflns_limit_l_max 9
_diffrn_reflns_limit_l_min -3
_diffrn_reflns_number 2527
_diffrn_reflns_theta_full 25.50
_diffrn_reflns_theta_max 25.50
_diffrn_reflns_theta_min 1.36
_diffrn_standards_decay_% 0.942
_diffrn_standards_interval_count 300
_diffrn_standards_number 3
_exptl_absorpt_coefficient_mu 0.279
_exptl_absorpt_correction_type none
_exptl_crystal_colour colorless
_exptl_crystal_density_diffrn 1.715
_exptl_crystal_density_method 'not measured'
_exptl_crystal_description prism
_exptl_crystal_F_000 688
_exptl_crystal_size_max 0.27
_exptl_crystal_size_mid 0.27
_exptl_crystal_size_min 0.25
_refine_diff_density_max 0.393
_refine_diff_density_min -0.372
_refine_diff_density_rms 0.073
_refine_ls_extinction_method none
_refine_ls_goodness_of_fit_ref 1.022
_refine_ls_hydrogen_treatment constr
_refine_ls_matrix_type full
_refine_ls_number_parameters 196
_refine_ls_number_reflns 2373
_refine_ls_number_restraints 40
_refine_ls_restrained_S_all 1.081
_refine_ls_R_factor_all 0.1358
_refine_ls_R_factor_gt 0.0675
_refine_ls_shift/su_max 0.001
_refine_ls_shift/su_mean 0.000
_refine_ls_structure_factor_coef Fsqd
_refine_ls_weighting_details 'w=1/[\s^2^(Fo^2^)+(0.1238P)^2^+0.0000P] where P=(Fo^2^+2Fc^2^)/3'
_refine_ls_weighting_scheme calc
_refine_ls_wR_factor_gt 0.1791
_refine_ls_wR_factor_ref 0.2043
_reflns_number_gt 1320
_reflns_number_total 2373
_reflns_threshold_expression >2sigma(I)
_cod_data_source_file jo801349d_si_002.cif
_cod_data_source_block cd12d
_cod_depositor_comments
;
The following automatic conversions were performed:
'_symmetry_cell_setting' value 'Monoclinic' changed to 'monoclinic'
according to '/home/saulius/struct/CIF-dictionaries/cif_core.dic'
dictionary named 'cif_core.dic' version 2.4.1 from 2010-06-29.

Automatic conversion script
Id: cif_fix_enum 1527 2010-12-29 10:47:43Z saulius 

The following automatic conversions were performed:

'_refine_ls_weighting_scheme' value 'calc
w=1/[\s^2^(Fo^2^)+(0.1238P)^2^+0.0000P] where P=(Fo^2^+2Fc^2^)/3' was
changed to 'calc'. New tag '_refine_ls_weighting_details' was
created. The value of the new tag was set to
'w=1/[\s^2^(Fo^2^)+(0.1238P)^2^+0.0000P] where P=(Fo^2^+2Fc^2^)/3'.

Automatic conversion script
Id: cif_fix_values 3143 2015-03-26 13:38:13Z robertas 
;
_cod_original_sg_symbol_H-M 'P 21/c'
_cod_database_code 4023791

loop_
_symmetry_equiv_pos_as_xyz
'x, y, z'
'-x, y+1/2, -z+1/2'
'-x, -y, -z'
'x, -y-1/2, z-1/2'

loop_
_atom_site_label
_atom_site_type_symbol
_atom_site_fract_x
_atom_site_fract_y
_atom_site_fract_z
_atom_site_U_iso_or_equiv
_atom_site_adp_type
_atom_site_occupancy
_atom_site_calc_flag
_atom_site_refinement_flags
_atom_site_disorder_assembly
_atom_site_disorder_group
C7 C 0.0734(7) 0.54569(15) 0.2651(6) 0.0432(11) Uani 0.467(8) d PDU A 1
C8 C -0.0514(16) 0.5125(2) 0.3191(13) 0.040(2) Uiso 0.467(8) d PD A 1
H8 H -0.1674 0.5208 0.3702 0.467(8) Uiso 0.467(8) calc PR A 1
C9 C -0.0119(16) 0.4677(3) 0.3008(14) 0.043(3) Uiso 0.467(8) d PDU A 1
H9 H -0.1043 0.4461 0.3322 0.467(8) Uiso 0.467(8) calc PR A 1
C10 C 0.1639(9) 0.45667(17) 0.2361(8) 0.0621(14) Uani 0.467(8) d PDU A 1
H10 H 0.1968 0.4266 0.2289 0.467(8) Uiso 0.467(8) calc PR A 1
C11 C 0.3019(17) 0.4874(3) 0.1787(14) 0.050(3) Uiso 0.467(8) d PDU A 1
H11 H 0.4197 0.4781 0.1314 0.467(8) Uiso 0.467(8) calc PR A 1
C12 C 0.2572(17) 0.5328(3) 0.1946(14) 0.050(3) Uiso 0.467(8) d PDU A 1
H12 H 0.3470 0.5542 0.1594 0.467(8) Uiso 0.467(8) calc PR A 1
C7' C 0.0734(7) 0.54569(15) 0.2651(6) 0.0432(11) Uani 0.533(8) d PDU A 2
C8' C -0.1241(14) 0.5182(3) 0.1998(13) 0.048(2) Uiso 0.533(8) d PD A 2
H8' H -0.2790 0.5290 0.1671 0.467(8) Uiso 0.533(8) calc PR A 2
C9' C -0.0725(14) 0.4729(3) 0.1869(14) 0.056(3) Uiso 0.533(8) d PDU A 2
H9' H -0.1976 0.4529 0.1447 0.467(8) Uiso 0.533(8) calc PR A 2
C10' C 0.1639(9) 0.45667(17) 0.2361(8) 0.0621(14) Uani 0.533(8) d PDU A 2
H10' H 0.1965 0.4270 0.2190 0.467(8) Uiso 0.533(8) calc PR A 2
C11' C 0.3463(16) 0.4872(3) 0.3117(14) 0.059(3) Uiso 0.533(8) d PDU A 2
H11' H 0.5017 0.4767 0.3549 0.467(8) Uiso 0.533(8) calc PR A 2
C12' C 0.3065(14) 0.5329(3) 0.3256(14) 0.055(3) Uiso 0.533(8) d PDU A 2
H12' H 0.4297 0.5531 0.3726 0.467(8) Uiso 0.533(8) calc PR A 2
P P 0.4051(2) 0.65448(4) 0.83302(16) 0.0409(4) Uani 1 d . . .
F1 F 0.4654(7) 0.61347(11) 0.9679(5) 0.0814(11) Uani 1 d . . .
F2 F 0.4098(6) 0.68669(12) 0.9965(4) 0.0754(10) Uani 1 d . . .
F3 F 0.6778(5) 0.66299(12) 0.8650(5) 0.0798(11) Uani 1 d . . .
F4 F 0.3449(7) 0.69630(11) 0.7014(4) 0.0800(11) Uani 1 d . . .
F5 F 0.3958(6) 0.62293(11) 0.6691(4) 0.0705(9) Uani 1 d . . .
F6 F 0.1320(5) 0.64667(13) 0.8029(5) 0.0855(12) Uani 1 d . . .
N1 N 0.0203(7) 0.66240(12) 0.2797(5) 0.0413(9) Uani 1 d . . .
N2 N -0.1442(7) 0.60356(13) 0.3633(5) 0.0451(10) Uani 1 d . . .
N3 N 0.0221(6) 0.59180(12) 0.2833(5) 0.0415(9) Uani 1 d . . .
C1 C 0.0572(9) 0.70859(15) 0.2592(7) 0.0496(12) Uani 1 d . . .
H1 H 0.1681 0.7186 0.2060 0.467(8) Uiso 1 calc R . .
C2 C -0.0723(10) 0.73683(17) 0.3188(7) 0.0563(13) Uani 1 d . . .
H2 H -0.0511 0.7672 0.3067 0.467(8) Uiso 1 calc R . .
C3 C -0.2459(9) 0.72221(17) 0.4021(7) 0.0533(13) Uani 1 d . . .
H3 H -0.3363 0.7431 0.4395 0.467(8) Uiso 1 calc R . .
C4 C -0.2778(9) 0.67798(18) 0.4260(7) 0.0518(13) Uani 1 d . . .
H4 H -0.3853 0.6683 0.4828 0.467(8) Uiso 1 calc R . .
C5 C -0.1417(8) 0.64724(15) 0.3614(6) 0.0404(11) Uani 1 d . . .
C6 C 0.1189(8) 0.62692(16) 0.2303(6) 0.0455(11) Uani 1 d . . .
H6 H 0.2324 0.6267 0.1708 0.467(8) Uiso 1 calc R . .

loop_
_atom_site_aniso_label
_atom_site_aniso_U_11
_atom_site_aniso_U_22
_atom_site_aniso_U_33
_atom_site_aniso_U_23
_atom_site_aniso_U_13
_atom_site_aniso_U_12
C7 0.045(2) 0.046(2) 0.043(2) 0.000(2) 0.020(2) -0.003(2)
C10 0.071(3) 0.050(3) 0.065(3) 0.005(3) 0.020(3) 0.007(2)
C7' 0.045(2) 0.046(2) 0.043(2) 0.000(2) 0.020(2) -0.003(2)
C10' 0.071(3) 0.050(3) 0.065(3) 0.005(3) 0.020(3) 0.007(2)
P 0.0351(7) 0.0439(7) 0.0479(8) 0.0013(6) 0.0190(5) -0.0015(5)
F1 0.105(3) 0.064(2) 0.079(2) 0.0235(18) 0.034(2) 0.0074(19)
F2 0.089(3) 0.077(2) 0.066(2) -0.0223(18) 0.0331(19) -0.0031(18)
F3 0.0407(18) 0.096(3) 0.108(3) -0.005(2) 0.0307(18) -0.0133(16)
F4 0.104(3) 0.063(2) 0.075(2) 0.0216(18) 0.031(2) 0.0107(18)
F5 0.080(2) 0.068(2) 0.070(2) -0.0182(17) 0.0341(18) -0.0052(17)
F6 0.0415(19) 0.110(3) 0.111(3) -0.003(2) 0.0320(19) -0.0101(17)
N1 0.042(2) 0.042(2) 0.041(2) 0.0031(18) 0.0156(17) -0.0044(17)
N2 0.044(2) 0.049(3) 0.049(2) -0.0004(19) 0.0244(19) -0.0053(18)
N3 0.043(2) 0.041(2) 0.046(2) 0.0014(18) 0.0213(18) 0.0007(17)
C1 0.055(3) 0.037(3) 0.054(3) 0.010(2) 0.012(2) -0.003(2)
C2 0.062(3) 0.046(3) 0.055(3) -0.004(3) 0.009(3) -0.001(2)
C3 0.057(3) 0.046(3) 0.050(3) -0.005(2) 0.008(3) 0.001(2)
C4 0.044(3) 0.062(3) 0.050(3) -0.007(2) 0.016(2) 0.003(2)
C5 0.038(2) 0.045(3) 0.037(2) -0.004(2) 0.011(2) -0.010(2)
C6 0.048(3) 0.045(3) 0.048(3) 0.006(2) 0.022(2) 0.002(2)

loop_
_atom_type_symbol
_atom_type_description
_atom_type_scat_dispersion_real
_atom_type_scat_dispersion_imag
_atom_type_scat_source
C C 0.0033 0.0016 'International Tables Vol C Tables 4.2.6.8 and 6.1.1.4'
H H 0.0000 0.0000 'International Tables Vol C Tables 4.2.6.8 and 6.1.1.4'
N N 0.0061 0.0033 'International Tables Vol C Tables 4.2.6.8 and 6.1.1.4'
F F 0.0171 0.0103 'International Tables Vol C Tables 4.2.6.8 and 6.1.1.4'
P P 0.1023 0.0942 'International Tables Vol C Tables 4.2.6.8 and 6.1.1.4'

loop_
_geom_angle_atom_site_label_1
_geom_angle_atom_site_label_2
_geom_angle_atom_site_label_3
_geom_angle
_geom_angle_site_symmetry_1
_geom_angle_site_symmetry_3
_geom_angle_publ_flag
C8 C7 C12 118.1(6) . . ?
C8 C7 N3 121.0(5) . . ?
C12 C7 N3 120.9(5) . . ?
C9 C8 C7 123.1(7) . . ?
C9 C8 H8 118.4 . . ?
C7 C8 H8 118.4 . . ?
C10 C9 C8 117.3(8) . . ?
C10 C9 H9 121.3 . . ?
C8 C9 H9 121.3 . . ?
C9 C10 C11 124.1(7) . . ?
C9 C10 H10 117.9 . . ?
C11 C10 H10 117.9 . . ?
C10 C11 C12 118.0(8) . . ?
C10 C11 H11 121.0 . . ?
C12 C11 H11 121.0 . . ?
C11 C12 C7 119.2(8) . . ?
C11 C12 H12 120.4 . . ?
C7 C12 H12 120.4 . . ?
C9' C8' H8' 122.4 . . ?
C8' C9' H9' 118.9 . . ?
C12' C11' H11' 118.4 . . ?
C11' C12' H12' 122.5 . . ?
F3 P F6 179.1(2) . . ?
F3 P F5 89.97(19) . . ?
F6 P F5 90.9(2) . . ?
F3 P F1 90.8(2) . . ?
F6 P F1 89.4(2) . . ?
F5 P F1 90.97(19) . . ?
F3 P F4 89.2(2) . . ?
F6 P F4 90.6(2) . . ?
F5 P F4 90.28(19) . . ?
F1 P F4 178.75(19) . . ?
F3 P F2 90.8(2) . . ?
F6 P F2 88.26(19) . . ?
F5 P F2 178.96(19) . . ?
F1 P F2 89.66(19) . . ?
F4 P F2 89.1(2) . . ?
C6 N1 C5 107.5(4) . . ?
C6 N1 C1 130.8(4) . . ?
C5 N1 C1 121.7(4) . . ?
C5 N2 N3 103.9(4) . . ?
C6 N3 N2 112.4(4) . . ?
C6 N3 C7 127.7(4) . . ?
N2 N3 C7 119.9(3) . . ?
C2 C1 N1 117.4(4) . . ?
C2 C1 H1 121.3 . . ?
N1 C1 H1 121.3 . . ?
C1 C2 C3 122.4(5) . . ?
C1 C2 H2 118.8 . . ?
C3 C2 H2 118.8 . . ?
C4 C3 C2 120.4(5) . . ?
C4 C3 H3 119.8 . . ?
C2 C3 H3 119.8 . . ?
C3 C4 C5 117.8(5) . . ?
C3 C4 H4 121.1 . . ?
C5 C4 H4 121.1 . . ?
N2 C5 N1 110.2(4) . . ?
N2 C5 C4 129.6(4) . . ?
N1 C5 C4 120.2(4) . . ?
N3 C6 N1 106.0(4) . . ?
N3 C6 H6 127.0 . . ?
N1 C6 H6 127.0 . . ?

loop_
_geom_bond_atom_site_label_1
_geom_bond_atom_site_label_2
_geom_bond_distance
_geom_bond_site_symmetry_2
_geom_bond_publ_flag
C7 C8 1.383(7) . ?
C7 C12 1.420(8) . ?
C7 N3 1.435(6) . ?
C8 C9 1.382(8) . ?
C8 H8 0.9300 . ?
C9 C10 1.334(8) . ?
C9 H9 0.9300 . ?
C10 C11 1.398(8) . ?
C10 H10 0.9300 . ?
C11 C12 1.401(9) . ?
C11 H11 0.9300 . ?
C12 H12 0.9300 . ?
C8' C9' 1.405(8) . ?
C8' H8' 0.9300 . ?
C9' H9' 0.9300 . ?
C11' C12' 1.403(9) . ?
C11' H11' 0.9300 . ?
C12' H12' 0.9300 . ?
P F3 1.576(3) . ?
P F6 1.576(3) . ?
P F5 1.582(3) . ?
P F1 1.589(3) . ?
P F4 1.592(3) . ?
P F2 1.597(3) . ?
N1 C6 1.330(6) . ?
N1 C5 1.386(6) . ?
N1 C1 1.422(6) . ?
N2 C5 1.313(6) . ?
N2 N3 1.368(5) . ?
N3 C6 1.327(6) . ?
C1 C2 1.323(7) . ?
C1 H1 0.9300 . ?
C2 C3 1.447(7) . ?
C2 H2 0.9300 . ?
C3 C4 1.364(7) . ?
C3 H3 0.9300 . ?
C4 C5 1.419(7) . ?
C4 H4 0.9300 . ?
C6 H6 0.9300 . ?
